data_2216855
loop_
_publ_author_name
'Ramos Silva, Manuela'
'Matos Beja, Ana'
'Moreira, V\^ania M.'
'Santos, Rita C.'
'Salvador, Jorge A. R.'

_publ_section_title
;
 3-Oxoandrost-4-en-17\b-yl 1<i>H</i>-imidazole-1-carboxylate
;
_journal_coeditor_code ZL2077
_journal_issue 12
_journal_name_full 'Acta Crystallographica Section E'
_journal_page_first o4824
_journal_page_last o4824
_journal_paper_doi 10.1107/S1600536807057625
_journal_volume 63
_journal_year 2007
_chemical_formula_iupac 'C23 H30 N2 O3'
_chemical_formula_moiety 'C23 H30 N2 O3'
_chemical_formula_sum 'C23 H30 N2 O3'
_chemical_formula_weight 382.49
_chemical_name_systematic
;
3-Oxoandrost-4-en-17\b-yl 1H-imidazole-1-carboxylate
;
_space_group_IT_number 4
_symmetry_cell_setting monoclinic
_symmetry_space_group_name_Hall 'P 2yb'
_symmetry_space_group_name_H-M 'P 1 21 1'
_atom_sites_solution_hydrogens geom
_atom_sites_solution_primary direct
_atom_sites_solution_secondary difmap
_audit_creation_method SHELXL97
_cell_angle_alpha 90.00
_cell_angle_beta 92.595(3)
_cell_angle_gamma 90.00
_cell_formula_units_Z 4
_cell_length_a 7.4140(4)
_cell_length_b 21.2590(10)
_cell_length_c 13.0036(7)
_cell_measurement_reflns_used 7710
_cell_measurement_temperature 293(2)
_cell_measurement_theta_max 21.75
_cell_measurement_theta_min 2.48
_cell_volume 2047.45(18)
_computing_cell_refinement 'SAINT (Bruker, 2003)'
_computing_data_collection 'SMART (Bruker, 2003)'
_computing_data_reduction 'SAINT (Bruker, 2003)'
_computing_molecular_graphics 'ORTEPII (Johnson, 1976)'
_computing_publication_material 'SHELXL97 (Sheldrick, 1997)'
_computing_structure_refinement 'SHELXL97 (Sheldrick, 1997)'
_computing_structure_solution 'SHELXS97 (Sheldrick, 1997)'
_diffrn_ambient_temperature 293(2)
_diffrn_measured_fraction_theta_full 0.981
_diffrn_measured_fraction_theta_max 0.981
_diffrn_measurement_device_type 'Bruker APEX CCD area-detector'
_diffrn_measurement_method '\f and \w'
_diffrn_radiation_monochromator graphite
_diffrn_radiation_source 'fine-focus sealed tube'
_diffrn_radiation_type MoK\a
_diffrn_radiation_wavelength 0.71073
_diffrn_reflns_av_R_equivalents 0.0555
_diffrn_reflns_av_sigmaI/netI 0.0452
_diffrn_reflns_limit_h_max 10
_diffrn_reflns_limit_h_min -10
_diffrn_reflns_limit_k_max 28
_diffrn_reflns_limit_k_min -28
_diffrn_reflns_limit_l_max 17
_diffrn_reflns_limit_l_min -15
_diffrn_reflns_number 35029
_diffrn_reflns_theta_full 28.80
_diffrn_reflns_theta_max 28.80
_diffrn_reflns_theta_min 1.84
_exptl_absorpt_coefficient_mu 0.082
_exptl_absorpt_correction_T_max 0.993
_exptl_absorpt_correction_T_min 0.984
_exptl_absorpt_correction_type multi-scan
_exptl_absorpt_process_details '(SADABS; Sheldrick, 2000)'
_exptl_crystal_colour colourless
_exptl_crystal_density_diffrn 1.241
_exptl_crystal_density_method 'not measured'
_exptl_crystal_description prism
_exptl_crystal_F_000 824
_exptl_crystal_size_max 0.28
_exptl_crystal_size_mid 0.20
_exptl_crystal_size_min 0.15
_refine_diff_density_max 0.313
_refine_diff_density_min -0.244
_refine_ls_extinction_method none
_refine_ls_goodness_of_fit_ref 1.056
_refine_ls_hydrogen_treatment constr
_refine_ls_matrix_type full
_refine_ls_number_parameters 509
_refine_ls_number_reflns 5369
_refine_ls_number_restraints 1
_refine_ls_restrained_S_all 1.056
_refine_ls_R_factor_all 0.0997
_refine_ls_R_factor_gt 0.0586
_refine_ls_shift/su_max 0.000
_refine_ls_shift/su_mean 0.000
_refine_ls_structure_factor_coef Fsqd
_refine_ls_weighting_details 'calc w = 1/[\s^2^(Fo^2^)+(0.1115P)^2^] where P=(Fo^2^+2Fc^2^)/3'
_refine_ls_weighting_scheme calc
_refine_ls_wR_factor_gt 0.1525
_refine_ls_wR_factor_ref 0.1850
_reflns_number_gt 3477
_reflns_number_total 5369
_reflns_threshold_expression I>2\s(I)
_cod_data_source_file zl2077.cif
_cod_data_source_block I
_cod_original_cell_volume 2047.4(2)
_cod_original_sg_symbol_H-M 'P 21'
_cod_database_code 2216855
_cod_database_fobs_code 2216855

loop_
_symmetry_equiv_pos_as_xyz
'x, y, z'
'-x, y+1/2, -z'

loop_
_atom_site_type_symbol
_atom_site_label
_atom_site_fract_x
_atom_site_fract_y
_atom_site_fract_z
_atom_site_U_iso_or_equiv
_atom_site_adp_type
_atom_site_calc_flag
_atom_site_refinement_flags
_atom_site_occupancy
O O4 0.3608(6) 0.4263(2) 1.4092(3) 0.0954(13) Uani d . 1
O O5 0.6049(3) 0.52488(14) 0.61113(19) 0.0472(6) Uani d . 1
O O6 0.4473(4) 0.59321(18) 0.5081(2) 0.0685(9) Uani d . 1
N N3 0.7188(4) 0.55449(17) 0.4623(2) 0.0461(7) Uani d . 1
N N4 0.8782(6) 0.5714(2) 0.3252(3) 0.0723(12) Uani d . 1
C C24 0.6065(6) 0.4456(2) 1.1792(3) 0.0550(11) Uani d . 1
H H24A 0.7298 0.4399 1.1591 0.066 Uiso calc R 1
H H24B 0.5831 0.4904 1.1821 0.066 Uiso calc R 1
C C25 0.5872(7) 0.4174(3) 1.2862(3) 0.0663(13) Uani d . 1
H H25A 0.6240 0.3736 1.2857 0.080 Uiso calc R 1
H H25B 0.6663 0.4396 1.3354 0.080 Uiso calc R 1
C C26 0.3972(7) 0.4218(2) 1.3191(3) 0.0639(12) Uani d . 1
C C27 0.2576(6) 0.4165(2) 1.2379(3) 0.0570(11) Uani d . 1
H H27 0.1381 0.4170 1.2568 0.068 Uiso calc R 1
C C28 0.2877(5) 0.41091(18) 1.1378(3) 0.0459(9) Uani d . 1
C C29 0.1384(5) 0.3954(2) 1.0602(3) 0.0544(10) Uani d . 1
H H29A 0.0236 0.4000 1.0923 0.065 Uiso calc R 1
H H29B 0.1498 0.3517 1.0397 0.065 Uiso calc R 1
C C30 0.1377(5) 0.4365(2) 0.9646(3) 0.0507(10) Uani d . 1
H H30A 0.1041 0.4791 0.9825 0.061 Uiso calc R 1
H H30B 0.0485 0.4207 0.9141 0.061 Uiso calc R 1
C C31 0.3237(4) 0.43713(18) 0.9178(3) 0.0389(8) Uani d . 1
H H31 0.3543 0.3943 0.8967 0.047 Uiso calc R 1
C C32 0.4657(4) 0.45997(18) 0.9999(3) 0.0391(8) Uani d . 1
H H32 0.4238 0.5009 1.0239 0.047 Uiso calc R 1
C C33 0.4773(5) 0.4157(2) 1.0971(3) 0.0433(8) Uani d . 1
C C34 0.6539(5) 0.4712(2) 0.9566(3) 0.0485(10) Uani d . 1
H H34A 0.7309 0.4920 1.0084 0.058 Uiso calc R 1
H H34B 0.7082 0.4310 0.9410 0.058 Uiso calc R 1
C C35 0.6425(5) 0.5118(2) 0.8585(3) 0.0477(9) Uani d . 1
H H35A 0.6025 0.5538 0.8757 0.057 Uiso calc R 1
H H35B 0.7616 0.5153 0.8310 0.057 Uiso calc R 1
C C36 0.5129(4) 0.48383(17) 0.7771(3) 0.0372(7) Uani d . 1
C C37 0.3256(5) 0.48013(18) 0.8246(3) 0.0399(8) Uani d . 1
H H37 0.2958 0.5225 0.8480 0.048 Uiso calc R 1
C C38 0.1969(5) 0.4650(2) 0.7315(3) 0.0518(10) Uani d . 1
H H38A 0.0763 0.4807 0.7421 0.062 Uiso calc R 1
H H38B 0.1906 0.4200 0.7193 0.062 Uiso calc R 1
C C39 0.2824(5) 0.4992(2) 0.6408(3) 0.0476(9) Uani d . 1
H H39A 0.3030 0.4701 0.5851 0.057 Uiso calc R 1
H H39B 0.2042 0.5328 0.6149 0.057 Uiso calc R 1
C C40 0.4609(5) 0.5257(2) 0.6849(3) 0.0430(8) Uani d . 1
H H40 0.4425 0.5689 0.7086 0.052 Uiso calc R 1
C C41 0.5809(5) 0.4202(2) 0.7391(3) 0.0490(9) Uani d . 1
H H41A 0.4987 0.4044 0.6861 0.073 Uiso calc R 1
H H41B 0.5883 0.3910 0.7954 0.073 Uiso calc R 1
H H41C 0.6983 0.4254 0.7120 0.073 Uiso calc R 1
C C42 0.5437(6) 0.3489(2) 1.0693(3) 0.0541(10) Uani d . 1
H H42A 0.6583 0.3520 1.0382 0.081 Uiso calc R 1
H H42B 0.4576 0.3296 1.0219 0.081 Uiso calc R 1
H H42C 0.5562 0.3239 1.1307 0.081 Uiso calc R 1
C C43 0.5756(5) 0.5597(2) 0.5277(3) 0.0488(9) Uani d . 1
C C44 0.7243(6) 0.5805(3) 0.3668(3) 0.0601(11) Uani d . 1
H H44 0.6286 0.6025 0.3350 0.072 Uiso calc R 1
C C45 0.9769(7) 0.5355(3) 0.3962(4) 0.0729(14) Uani d . 1
H H45 1.0931 0.5208 0.3869 0.087 Uiso calc R 1
C C46 0.8832(5) 0.5247(2) 0.4805(3) 0.0584(11) Uani d . 1
H H46 0.9208 0.5020 0.5388 0.070 Uiso calc R 1
O O1 0.1144(8) 0.2584(3) 0.9092(3) 0.1107(17) Uani d . 1
O O2 -0.0777(4) 0.16321(15) 0.0963(2) 0.0527(7) Uani d . 1
O O3 0.0849(4) 0.10079(18) -0.0054(2) 0.0704(10) Uani d . 1
N N1 -0.2036(4) 0.12987(17) -0.0533(3) 0.0499(8) Uani d . 1
N N2 -0.3770(6) 0.1086(3) -0.1914(3) 0.0769(12) Uani d . 1
C C1 -0.1158(7) 0.2347(3) 0.6623(3) 0.0613(12) Uani d . 1
H H1A -0.2386 0.2377 0.6338 0.074 Uiso calc R 1
H H1B -0.0838 0.1905 0.6662 0.074 Uiso calc R 1
C C2 -0.1071(8) 0.2626(3) 0.7710(4) 0.0735(15) Uani d . 1
H H2A -0.1524 0.3054 0.7685 0.088 Uiso calc R 1
H H2B -0.1836 0.2382 0.8147 0.088 Uiso calc R 1
C C3 0.0854(9) 0.2624(3) 0.8168(4) 0.0749(16) Uani d . 1
C C4 0.2241(8) 0.2713(2) 0.7454(4) 0.0658(13) Uani d . 1
H H4 0.3425 0.2732 0.7721 0.079 Uiso calc R 1
C C5 0.1980(6) 0.2772(2) 0.6434(3) 0.0521(10) Uani d . 1
C C6 0.3493(6) 0.2959(2) 0.5765(3) 0.0571(11) Uani d . 1
H H6A 0.4626 0.2928 0.6165 0.068 Uiso calc R 1
H H6B 0.3331 0.3395 0.5563 0.068 Uiso calc R 1
C C7 0.3611(5) 0.2562(2) 0.4808(3) 0.0540(10) Uani d . 1
H H7A 0.4004 0.2141 0.5000 0.065 Uiso calc R 1
H H7B 0.4500 0.2741 0.4369 0.065 Uiso calc R 1
C C8 0.1783(5) 0.25260(18) 0.4214(3) 0.0407(8) Uani d . 1
H H8 0.1423 0.2951 0.3994 0.049 Uiso calc R 1
C C9 0.0352(5) 0.2262(2) 0.4930(3) 0.0431(8) Uani d . 1
H H9 0.0829 0.1860 0.5190 0.052 Uiso calc R 1
C C10 0.0127(5) 0.2687(2) 0.5893(3) 0.0452(9) Uani d . 1
C C11 -0.1461(5) 0.2111(2) 0.4358(3) 0.0556(11) Uani d . 1
H H11A -0.2218 0.1882 0.4818 0.067 Uiso calc R 1
H H11B -0.2069 0.2503 0.4178 0.067 Uiso calc R 1
C C12 -0.1260(5) 0.1725(2) 0.3380(3) 0.0499(9) Uani d . 1
H H12A -0.0819 0.1308 0.3563 0.060 Uiso calc R 1
H H12B -0.2430 0.1679 0.3024 0.060 Uiso calc R 1
C C13 0.0042(5) 0.20374(18) 0.2669(3) 0.0392(8) Uani d . 1
C C14 0.1874(4) 0.21055(18) 0.3266(3) 0.0391(8) Uani d . 1
H H14 0.2226 0.1685 0.3510 0.047 Uiso calc R 1
C C15 0.3172(5) 0.2288(2) 0.2433(3) 0.0532(10) Uani d . 1
H H15A 0.4392 0.2151 0.2618 0.064 Uiso calc R 1
H H15B 0.3175 0.2739 0.2326 0.064 Uiso calc R 1
C C16 0.2416(6) 0.1938(2) 0.1453(3) 0.0520(10) Uani d . 1
H H16A 0.2195 0.2231 0.0889 0.062 Uiso calc R 1
H H16B 0.3257 0.1619 0.1240 0.062 Uiso calc R 1
C C17 0.0648(5) 0.1638(2) 0.1769(3) 0.0453(9) Uani d . 1
H H17 0.0883 0.1207 0.2006 0.054 Uiso calc R 1
C C18 -0.0707(6) 0.2660(2) 0.2266(3) 0.0537(10) Uani d . 1
H H18A -0.1896 0.2596 0.1960 0.081 Uiso calc R 1
H H18B 0.0068 0.2824 0.1758 0.081 Uiso calc R 1
H H18C -0.0767 0.2953 0.2825 0.081 Uiso calc R 1
C C19 -0.0630(7) 0.3341(2) 0.5599(4) 0.0604(12) Uani d . 1
H H19A -0.0642 0.3601 0.6202 0.091 Uiso calc R 1
H H19B -0.1837 0.3297 0.5309 0.091 Uiso calc R 1
H H19C 0.0119 0.3532 0.5103 0.091 Uiso calc R 1
C C20 -0.0498(6) 0.1293(2) 0.0131(3) 0.0489(9) Uani d . 1
C C21 -0.2160(7) 0.1032(3) -0.1489(3) 0.0613(11) Uani d . 1
H H21 -0.1204 0.0836 -0.1799 0.074 Uiso calc R 1
C C22 -0.4744(7) 0.1406(3) -0.1202(4) 0.0767(15) Uani d . 1
H H22 -0.5958 0.1510 -0.1297 0.092 Uiso calc R 1
C C23 -0.3730(6) 0.1546(3) -0.0363(4) 0.0679(13) Uani d . 1
H H23 -0.4081 0.1764 0.0215 0.082 Uiso calc R 1

loop_
_atom_site_aniso_label
_atom_site_aniso_U_11
_atom_site_aniso_U_22
_atom_site_aniso_U_33
_atom_site_aniso_U_12
_atom_site_aniso_U_13
_atom_site_aniso_U_23
O4 0.119(3) 0.119(4) 0.0497(19) 0.014(3) 0.020(2) -0.005(2)
O5 0.0411(13) 0.0571(17) 0.0436(14) 0.0055(12) 0.0039(11) 0.0076(12)
O6 0.064(2) 0.069(2) 0.074(2) 0.0250(17) 0.0128(16) 0.0204(17)
N3 0.0397(16) 0.055(2) 0.0429(17) 0.0004(15) 0.0004(12) 0.0064(15)
N4 0.060(2) 0.102(4) 0.056(2) -0.013(2) 0.0086(18) 0.008(2)
C24 0.049(2) 0.070(3) 0.047(2) -0.002(2) -0.0018(17) 0.001(2)
C25 0.074(3) 0.077(3) 0.048(2) 0.003(3) -0.003(2) 0.003(2)
C26 0.088(3) 0.055(3) 0.050(2) 0.005(2) 0.012(2) -0.002(2)
C27 0.062(3) 0.055(2) 0.057(2) 0.004(2) 0.019(2) 0.002(2)
C28 0.044(2) 0.039(2) 0.055(2) 0.0040(16) 0.0098(16) 0.0046(17)
C29 0.039(2) 0.065(3) 0.060(2) -0.0052(18) 0.0147(17) 0.007(2)
C30 0.0296(18) 0.066(3) 0.057(2) -0.0014(17) 0.0044(16) 0.004(2)
C31 0.0299(16) 0.039(2) 0.048(2) -0.0010(14) 0.0018(14) 0.0015(15)
C32 0.0315(17) 0.040(2) 0.0452(19) -0.0021(14) 0.0011(14) -0.0017(15)
C33 0.0400(18) 0.046(2) 0.0445(19) 0.0060(16) 0.0054(15) 0.0056(17)
C34 0.0324(18) 0.062(3) 0.051(2) -0.0120(17) -0.0032(15) 0.0060(19)
C35 0.0335(18) 0.055(2) 0.055(2) -0.0145(16) 0.0010(15) 0.0067(19)
C36 0.0322(17) 0.0354(18) 0.0438(19) 0.0016(14) 0.0008(13) 0.0000(15)
C37 0.0293(16) 0.041(2) 0.050(2) -0.0007(14) 0.0014(14) -0.0028(16)
C38 0.0347(18) 0.067(3) 0.053(2) -0.0025(18) -0.0029(16) 0.000(2)
C39 0.042(2) 0.053(2) 0.048(2) 0.0041(17) -0.0025(15) 0.0004(17)
C40 0.0391(18) 0.042(2) 0.049(2) 0.0034(16) 0.0040(15) 0.0012(16)
C41 0.047(2) 0.041(2) 0.059(2) 0.0074(17) 0.0046(17) -0.0005(18)
C42 0.051(2) 0.054(3) 0.059(2) 0.0133(19) 0.0109(18) 0.0094(19)
C43 0.047(2) 0.054(2) 0.046(2) -0.0035(18) 0.0027(16) 0.0040(19)
C44 0.053(2) 0.080(3) 0.047(2) -0.002(2) 0.0009(18) 0.012(2)
C45 0.052(3) 0.096(4) 0.071(3) 0.005(3) 0.012(2) 0.001(3)
C46 0.043(2) 0.075(3) 0.057(2) 0.007(2) -0.0027(18) 0.007(2)
O1 0.158(5) 0.121(4) 0.051(2) 0.007(3) -0.008(2) 0.006(2)
O2 0.0515(16) 0.0621(19) 0.0442(14) 0.0077(14) -0.0022(11) -0.0110(14)
O3 0.068(2) 0.072(2) 0.070(2) 0.0285(18) -0.0107(16) -0.0182(17)
N1 0.0468(18) 0.059(2) 0.0432(17) 0.0013(15) -0.0005(14) -0.0033(15)
N2 0.076(3) 0.092(3) 0.062(2) -0.012(3) -0.007(2) -0.008(2)
C1 0.058(3) 0.076(3) 0.051(2) 0.003(2) 0.0150(19) -0.001(2)
C2 0.093(4) 0.076(4) 0.053(3) 0.012(3) 0.022(3) -0.002(2)
C3 0.127(5) 0.050(3) 0.048(3) 0.010(3) 0.007(3) -0.001(2)
C4 0.087(3) 0.050(3) 0.059(3) 0.006(2) -0.015(2) -0.001(2)
C5 0.061(2) 0.041(2) 0.054(2) 0.0102(19) -0.0036(19) -0.0081(18)
C6 0.049(2) 0.058(3) 0.064(3) -0.0038(19) -0.0077(19) -0.011(2)
C7 0.0345(19) 0.063(3) 0.064(3) -0.0026(18) -0.0030(17) -0.009(2)
C8 0.0330(17) 0.042(2) 0.047(2) -0.0007(14) 0.0010(14) -0.0015(16)
C9 0.0370(18) 0.047(2) 0.045(2) 0.0025(15) 0.0056(15) 0.0010(16)
C10 0.044(2) 0.044(2) 0.048(2) 0.0032(16) 0.0026(16) -0.0010(17)
C11 0.0352(19) 0.079(3) 0.053(2) -0.0157(19) 0.0100(17) -0.006(2)
C12 0.041(2) 0.052(2) 0.056(2) -0.0165(17) -0.0002(16) -0.0011(19)
C13 0.0355(17) 0.041(2) 0.0410(18) 0.0022(15) 0.0029(14) -0.0013(15)
C14 0.0320(17) 0.0361(19) 0.049(2) 0.0028(14) 0.0033(14) 0.0015(15)
C15 0.041(2) 0.064(3) 0.056(2) -0.0024(18) 0.0108(17) -0.001(2)
C16 0.052(2) 0.056(3) 0.049(2) 0.0015(19) 0.0109(17) -0.0061(18)
C17 0.049(2) 0.042(2) 0.045(2) 0.0039(17) -0.0026(16) -0.0019(16)
C18 0.053(2) 0.048(2) 0.060(2) 0.0117(18) 0.0021(19) 0.001(2)
C19 0.068(3) 0.052(3) 0.061(3) 0.018(2) 0.005(2) -0.003(2)
C20 0.050(2) 0.051(2) 0.045(2) 0.0051(18) -0.0010(17) -0.0004(18)
C21 0.064(3) 0.068(3) 0.052(2) 0.003(2) -0.003(2) -0.008(2)
C22 0.051(3) 0.101(4) 0.077(3) -0.003(3) -0.010(2) 0.004(3)
C23 0.057(3) 0.089(4) 0.058(3) 0.006(3) 0.006(2) -0.003(3)

loop_
_atom_type_symbol
_atom_type_description
_atom_type_scat_dispersion_real
_atom_type_scat_dispersion_imag
_atom_type_scat_source
C C 0.0033 0.0016 'International Tables Vol C Tables 4.2.6.8 and 6.1.1.4'
H H 0.0000 0.0000 'International Tables Vol C Tables 4.2.6.8 and 6.1.1.4'
N N 0.0061 0.0033 'International Tables Vol C Tables 4.2.6.8 and 6.1.1.4'
O O 0.0106 0.0060 'International Tables Vol C Tables 4.2.6.8 and 6.1.1.4'

loop_
_geom_angle_atom_site_label_1
_geom_angle_atom_site_label_2
_geom_angle_atom_site_label_3
_geom_angle
C43 O5 C40 115.6(3)
C44 N3 C46 106.2(3)
C44 N3 C43 125.4(4)
C46 N3 C43 128.3(3)
C44 N4 C45 104.6(4)
C25 C24 C33 112.9(4)
C25 C24 H24A 109.0
C33 C24 H24A 109.0
C25 C24 H24B 109.0
C33 C24 H24B 109.0
H24A C24 H24B 107.8
C26 C25 C24 111.4(4)
C26 C25 H25A 109.4
C24 C25 H25A 109.4
C26 C25 H25B 109.4
C24 C25 H25B 109.4
H25A C25 H25B 108.0
O4 C26 C27 121.7(5)
O4 C26 C25 122.2(5)
C27 C26 C25 116.0(4)
C28 C27 C26 124.9(4)
C28 C27 H27 117.6
C26 C27 H27 117.6
C27 C28 C29 121.6(4)
C27 C28 C33 121.9(4)
C29 C28 C33 116.4(3)
C28 C29 C30 113.5(4)
C28 C29 H29A 108.9
C30 C29 H29A 108.9
C28 C29 H29B 108.9
C30 C29 H29B 108.9
H29A C29 H29B 107.7
C29 C30 C31 111.1(3)
C29 C30 H30A 109.4
C31 C30 H30A 109.4
C29 C30 H30B 109.4
C31 C30 H30B 109.4
H30A C30 H30B 108.0
C37 C31 C30 111.3(3)
C37 C31 C32 109.4(3)
C30 C31 C32 109.0(3)
C37 C31 H31 109.0
C30 C31 H31 109.0
C32 C31 H31 109.0
C31 C32 C34 113.2(3)
C31 C32 C33 112.2(3)
C34 C32 C33 111.6(3)
C31 C32 H32 106.4
C34 C32 H32 106.4
C33 C32 H32 106.4
C28 C33 C24 110.0(3)
C28 C33 C42 109.0(3)
C24 C33 C42 110.2(3)
C28 C33 C32 107.5(3)
C24 C33 C32 108.7(3)
C42 C33 C32 111.5(3)
C35 C34 C32 111.9(3)
C35 C34 H34A 109.2
C32 C34 H34A 109.2
C35 C34 H34B 109.2
C32 C34 H34B 109.2
H34A C34 H34B 107.9
C36 C35 C34 111.5(3)
C36 C35 H35A 109.3
C34 C35 H35A 109.3
C36 C35 H35B 109.3
C34 C35 H35B 109.3
H35A C35 H35B 108.0
C35 C36 C40 116.5(3)
C35 C36 C41 111.3(3)
C40 C36 C41 109.7(3)
C35 C36 C37 107.0(3)
C40 C36 C37 98.2(3)
C41 C36 C37 113.4(3)
C31 C37 C38 118.2(3)
C31 C37 C36 113.0(3)
C38 C37 C36 103.4(3)
C31 C37 H37 107.2
C38 C37 H37 107.2
C36 C37 H37 107.2
C37 C38 C39 103.9(3)
C37 C38 H38A 111.0
C39 C38 H38A 111.0
C37 C38 H38B 111.0
C39 C38 H38B 111.0
H38A C38 H38B 109.0
C40 C39 C38 105.4(3)
C40 C39 H39A 110.7
C38 C39 H39A 110.7
C40 C39 H39B 110.7
C38 C39 H39B 110.7
H39A C39 H39B 108.8
O5 C40 C39 113.2(3)
O5 C40 C36 109.9(3)
C39 C40 C36 105.3(3)
O5 C40 H40 109.5
C39 C40 H40 109.5
C36 C40 H40 109.5
C36 C41 H41A 109.5
C36 C41 H41B 109.5
H41A C41 H41B 109.5
C36 C41 H41C 109.5
H41A C41 H41C 109.5
H41B C41 H41C 109.5
C33 C42 H42A 109.5
C33 C42 H42B 109.5
H42A C42 H42B 109.5
C33 C42 H42C 109.5
H42A C42 H42C 109.5
H42B C42 H42C 109.5
O6 C43 O5 127.1(4)
O6 C43 N3 122.1(4)
O5 C43 N3 110.8(3)
N4 C44 N3 112.5(4)
N4 C44 H44 123.8
N3 C44 H44 123.8
C46 C45 N4 111.2(4)
C46 C45 H45 124.4
N4 C45 H45 124.4
C45 C46 N3 105.4(4)
C45 C46 H46 127.3
N3 C46 H46 127.3
C20 O2 C17 117.2(3)
C21 N1 C23 106.2(4)
C21 N1 C20 125.3(4)
C23 N1 C20 128.5(4)
C21 N2 C22 104.9(4)
C2 C1 C10 112.5(4)
C2 C1 H1A 109.1
C10 C1 H1A 109.1
C2 C1 H1B 109.1
C10 C1 H1B 109.1
H1A C1 H1B 107.8
C3 C2 C1 111.1(4)
C3 C2 H2A 109.4
C1 C2 H2A 109.4
C3 C2 H2B 109.4
C1 C2 H2B 109.4
H2A C2 H2B 108.0
O1 C3 C4 123.5(6)
O1 C3 C2 120.6(6)
C4 C3 C2 115.8(4)
C5 C4 C3 125.5(5)
C5 C4 H4 117.3
C3 C4 H4 117.3
C4 C5 C6 121.3(4)
C4 C5 C10 122.2(4)
C6 C5 C10 116.4(3)
C5 C6 C7 113.6(4)
C5 C6 H6A 108.8
C7 C6 H6A 108.8
C5 C6 H6B 108.8
C7 C6 H6B 108.8
H6A C6 H6B 107.7
C6 C7 C8 111.2(3)
C6 C7 H7A 109.4
C8 C7 H7A 109.4
C6 C7 H7B 109.4
C8 C7 H7B 109.4
H7A C7 H7B 108.0
C14 C8 C7 111.5(3)
C14 C8 C9 109.3(3)
C7 C8 C9 109.3(3)
C14 C8 H8 108.9
C7 C8 H8 108.9
C9 C8 H8 108.9
C11 C9 C8 113.1(3)
C11 C9 C10 112.7(3)
C8 C9 C10 112.0(3)
C11 C9 H9 106.1
C8 C9 H9 106.1
C10 C9 H9 106.1
C5 C10 C19 108.5(4)
C5 C10 C1 109.8(4)
C19 C10 C1 110.2(4)
C5 C10 C9 108.1(3)
C19 C10 C9 112.0(3)
C1 C10 C9 108.3(3)
C12 C11 C9 113.5(3)
C12 C11 H11A 108.9
C9 C11 H11A 108.9
C12 C11 H11B 108.9
C9 C11 H11B 108.9
H11A C11 H11B 107.7
C13 C12 C11 111.1(3)
C13 C12 H12A 109.4
C11 C12 H12A 109.4
C13 C12 H12B 109.4
C11 C12 H12B 109.4
H12A C12 H12B 108.0
C18 C13 C12 111.0(3)
C18 C13 C17 109.6(3)
C12 C13 C17 116.1(3)
C18 C13 C14 113.1(3)
C12 C13 C14 107.7(3)
C17 C13 C14 98.9(3)
C8 C14 C15 118.4(3)
C8 C14 C13 113.1(3)
C15 C14 C13 103.6(3)
C8 C14 H14 107.0
C15 C14 H14 107.0
C13 C14 H14 107.0
C14 C15 C16 104.1(3)
C14 C15 H15A 110.9
C16 C15 H15A 110.9
C14 C15 H15B 110.9
C16 C15 H15B 110.9
H15A C15 H15B 109.0
C17 C16 C15 105.1(3)
C17 C16 H16A 110.7
C15 C16 H16A 110.7
C17 C16 H16B 110.7
C15 C16 H16B 110.7
H16A C16 H16B 108.8
O2 C17 C13 109.1(3)
O2 C17 C16 114.4(3)
C13 C17 C16 105.0(3)
O2 C17 H17 109.4
C13 C17 H17 109.4
C16 C17 H17 109.4
C13 C18 H18A 109.5
C13 C18 H18B 109.5
H18A C18 H18B 109.5
C13 C18 H18C 109.5
H18A C18 H18C 109.5
H18B C18 H18C 109.5
C10 C19 H19A 109.5
C10 C19 H19B 109.5
H19A C19 H19B 109.5
C10 C19 H19C 109.5
H19A C19 H19C 109.5
H19B C19 H19C 109.5
O3 C20 O2 126.9(4)
O3 C20 N1 122.8(4)
O2 C20 N1 110.3(3)
N2 C21 N1 112.0(4)
N2 C21 H21 124.0
N1 C21 H21 124.0
C23 C22 N2 111.5(5)
C23 C22 H22 124.2
N2 C22 H22 124.2
C22 C23 N1 105.4(4)
C22 C23 H23 127.3
N1 C23 H23 127.3

loop_
_geom_bond_atom_site_label_1
_geom_bond_atom_site_label_2
_geom_bond_distance
O4 C26 1.218(5)
O5 C43 1.323(5)
O5 C40 1.467(4)
O6 C43 1.207(5)
N3 C44 1.361(5)
N3 C46 1.385(5)
N3 C43 1.395(5)
N4 C44 1.299(6)
N4 C45 1.382(7)
C24 C25 1.528(6)
C24 C33 1.539(6)
C24 H24A 0.9700
C24 H24B 0.9700
C25 C26 1.494(7)
C25 H25A 0.9700
C25 H25B 0.9700
C26 C27 1.449(7)
C27 C28 1.336(6)
C27 H27 0.9300
C28 C29 1.501(6)
C28 C33 1.527(5)
C29 C30 1.518(6)
C29 H29A 0.9700
C29 H29B 0.9700
C30 C31 1.533(5)
C30 H30A 0.9700
C30 H30B 0.9700
C31 C37 1.518(5)
C31 C32 1.544(5)
C31 H31 0.9800
C32 C34 1.547(5)
C32 C33 1.574(5)
C32 H32 0.9800
C33 C42 1.551(6)
C34 C35 1.539(5)
C34 H34A 0.9700
C34 H34B 0.9700
C35 C36 1.518(5)
C35 H35A 0.9700
C35 H35B 0.9700
C36 C40 1.529(5)
C36 C41 1.533(5)
C36 C37 1.547(5)
C37 C38 1.541(5)
C37 H37 0.9800
C38 C39 1.546(6)
C38 H38A 0.9700
C38 H38B 0.9700
C39 C40 1.527(6)
C39 H39A 0.9700
C39 H39B 0.9700
C40 H40 0.9800
C41 H41A 0.9600
C41 H41B 0.9600
C41 H41C 0.9600
C42 H42A 0.9600
C42 H42B 0.9600
C42 H42C 0.9600
C44 H44 0.9300
C45 C46 1.344(7)
C45 H45 0.9300
C46 H46 0.9300
O1 C3 1.215(6)
O2 C20 1.324(5)
O2 C17 1.454(5)
O3 C20 1.202(5)
N1 C21 1.365(5)
N1 C23 1.388(6)
N1 C20 1.399(5)
N2 C21 1.297(6)
N2 C22 1.379(7)
C1 C2 1.531(7)
C1 C10 1.553(6)
C1 H1A 0.9700
C1 H1B 0.9700
C2 C3 1.521(9)
C2 H2A 0.9700
C2 H2B 0.9700
C3 C4 1.430(8)
C4 C5 1.338(6)
C4 H4 0.9300
C5 C6 1.503(6)
C5 C10 1.526(6)
C6 C7 1.509(6)
C6 H6A 0.9700
C6 H6B 0.9700
C7 C8 1.531(5)
C7 H7A 0.9700
C7 H7B 0.9700
C8 C14 1.528(5)
C8 C9 1.548(5)
C8 H8 0.9800
C9 C11 1.541(5)
C9 C10 1.559(5)
C9 H9 0.9800
C10 C19 1.541(6)
C11 C12 1.526(6)
C11 H11A 0.9700
C11 H11B 0.9700
C12 C13 1.520(5)
C12 H12A 0.9700
C12 H12B 0.9700
C13 C18 1.519(6)
C13 C17 1.530(5)
C13 C14 1.541(5)
C14 C15 1.531(5)
C14 H14 0.9800
C15 C16 1.558(6)
C15 H15A 0.9700
C15 H15B 0.9700
C16 C17 1.531(6)
C16 H16A 0.9700
C16 H16B 0.9700
C17 H17 0.9800
C18 H18A 0.9600
C18 H18B 0.9600
C18 H18C 0.9600
C19 H19A 0.9600
C19 H19B 0.9600
C19 H19C 0.9600
C21 H21 0.9300
C22 C23 1.331(7)
C22 H22 0.9300
C23 H23 0.9300

loop_
_geom_hbond_atom_site_label_D
_geom_hbond_atom_site_label_H
_geom_hbond_atom_site_label_A
_geom_hbond_site_symmetry_A
_geom_hbond_distance_DH
_geom_hbond_distance_HA
_geom_hbond_distance_DA
_geom_hbond_angle_DHA
C16 H16A O1 1_554 0.97 2.54 3.455(6) 157
C39 H39A O4 1_554 0.97 2.52 3.460(6) 162
C44 H44 N2 2_555 0.93 2.58 3.414(6) 149

loop_
_geom_torsion_atom_site_label_1
_geom_torsion_atom_site_label_2
_geom_torsion_atom_site_label_3
_geom_torsion_atom_site_label_4
_geom_torsion
C33 C24 C25 C26 -55.7(6)
C24 C25 C26 O4 -150.4(5)
C24 C25 C26 C27 33.3(7)
O4 C26 C27 C28 -179.5(5)
C25 C26 C27 C28 -3.1(7)
C26 C27 C28 C29 170.1(4)
C26 C27 C28 C33 -5.8(7)
C27 C28 C29 C30 134.0(4)
C33 C28 C29 C30 -49.8(5)
C28 C29 C30 C31 51.9(5)
C29 C30 C31 C37 -177.8(3)
C29 C30 C31 C32 -57.0(4)
C37 C31 C32 C34 -50.1(4)
C30 C31 C32 C34 -172.0(3)
C37 C31 C32 C33 -177.5(3)
C30 C31 C32 C33 60.6(4)
C27 C28 C33 C24 -16.1(6)
C29 C28 C33 C24 167.7(4)
C27 C28 C33 C42 104.8(5)
C29 C28 C33 C42 -71.4(4)
C27 C28 C33 C32 -134.2(4)
C29 C28 C33 C32 49.6(4)
C25 C24 C33 C28 46.1(5)
C25 C24 C33 C42 -74.1(5)
C25 C24 C33 C32 163.5(4)
C31 C32 C33 C28 -55.2(4)
C34 C32 C33 C28 176.6(3)
C31 C32 C33 C24 -174.1(3)
C34 C32 C33 C24 57.6(4)
C31 C32 C33 C42 64.3(4)
C34 C32 C33 C42 -64.0(4)
C31 C32 C34 C35 49.5(4)
C33 C32 C34 C35 177.3(3)
C32 C34 C35 C36 -54.9(5)
C34 C35 C36 C40 168.3(3)
C34 C35 C36 C41 -64.9(4)
C34 C35 C36 C37 59.6(4)
C30 C31 C37 C38 -61.0(5)
C32 C31 C37 C38 178.5(3)
C30 C31 C37 C36 178.1(3)
C32 C31 C37 C36 57.6(4)
C35 C36 C37 C31 -62.6(4)
C40 C36 C37 C31 176.3(3)
C41 C36 C37 C31 60.6(4)
C35 C36 C37 C38 168.5(3)
C40 C36 C37 C38 47.3(4)
C41 C36 C37 C38 -68.4(4)
C31 C37 C38 C39 -158.9(3)
C36 C37 C38 C39 -33.2(4)
C37 C38 C39 C40 5.4(4)
C43 O5 C40 C39 62.8(4)
C43 O5 C40 C36 -179.8(3)
C38 C39 C40 O5 144.7(3)
C38 C39 C40 C36 24.7(4)
C35 C36 C40 O5 79.9(4)
C41 C36 C40 O5 -47.7(4)
C37 C36 C40 O5 -166.3(3)
C35 C36 C40 C39 -157.9(3)
C41 C36 C40 C39 74.5(4)
C37 C36 C40 C39 -44.1(3)
C40 O5 C43 O6 2.6(6)
C40 O5 C43 N3 -178.9(3)
C44 N3 C43 O6 -6.6(7)
C46 N3 C43 O6 170.9(5)
C44 N3 C43 O5 174.8(4)
C46 N3 C43 O5 -7.7(6)
C45 N4 C44 N3 2.0(6)
C46 N3 C44 N4 -1.8(6)
C43 N3 C44 N4 176.2(4)
C44 N4 C45 C46 -1.4(7)
N4 C45 C46 N3 0.3(6)
C44 N3 C46 C45 0.9(5)
C43 N3 C46 C45 -177.1(5)
C10 C1 C2 C3 -55.5(6)
C1 C2 C3 O1 -150.8(5)
C1 C2 C3 C4 33.1(7)
O1 C3 C4 C5 -178.7(5)
C2 C3 C4 C5 -2.7(8)
C3 C4 C5 C6 170.8(5)
C3 C4 C5 C10 -6.0(7)
C4 C5 C6 C7 134.2(4)
C10 C5 C6 C7 -48.8(5)
C5 C6 C7 C8 51.4(5)
C6 C7 C8 C14 -177.9(3)
C6 C7 C8 C9 -57.1(4)
C14 C8 C9 C11 -48.8(4)
C7 C8 C9 C11 -171.0(4)
C14 C8 C9 C10 -177.4(3)
C7 C8 C9 C10 60.4(4)
C4 C5 C10 C19 104.2(5)
C6 C5 C10 C19 -72.8(4)
C4 C5 C10 C1 -16.3(6)
C6 C5 C10 C1 166.8(4)
C4 C5 C10 C9 -134.2(4)
C6 C5 C10 C9 48.8(5)
C2 C1 C10 C5 46.4(5)
C2 C1 C10 C19 -73.1(5)
C2 C1 C10 C9 164.2(4)
C11 C9 C10 C5 176.6(4)
C8 C9 C10 C5 -54.6(4)
C11 C9 C10 C19 -63.9(5)
C8 C9 C10 C19 64.9(4)
C11 C9 C10 C1 57.7(5)
C8 C9 C10 C1 -173.5(3)
C8 C9 C11 C12 48.7(5)
C10 C9 C11 C12 177.0(4)
C9 C11 C12 C13 -53.9(5)
C11 C12 C13 C18 -65.6(4)
C11 C12 C13 C17 168.3(3)
C11 C12 C13 C14 58.7(4)
C7 C8 C14 C15 -60.7(5)
C9 C8 C14 C15 178.4(3)
C7 C8 C14 C13 177.9(3)
C9 C8 C14 C13 57.0(4)
C18 C13 C14 C8 60.7(4)
C12 C13 C14 C8 -62.3(4)
C17 C13 C14 C8 176.6(3)
C18 C13 C14 C15 -68.7(4)
C12 C13 C14 C15 168.3(3)
C17 C13 C14 C15 47.2(4)
C8 C14 C15 C16 -159.0(3)
C13 C14 C15 C16 -32.9(4)
C14 C15 C16 C17 5.4(4)
C20 O2 C17 C13 -178.3(3)
C20 O2 C17 C16 64.5(5)
C18 C13 C17 O2 -48.2(4)
C12 C13 C17 O2 78.5(4)
C14 C13 C17 O2 -166.7(3)
C18 C13 C17 C16 74.8(4)
C12 C13 C17 C16 -158.5(3)
C14 C13 C17 C16 -43.7(4)
C15 C16 C17 O2 143.7(4)
C15 C16 C17 C13 24.2(4)
C17 O2 C20 O3 -3.5(6)
C17 O2 C20 N1 175.7(3)
C21 N1 C20 O3 -5.5(7)
C23 N1 C20 O3 172.0(5)
C21 N1 C20 O2 175.3(4)
C23 N1 C20 O2 -7.2(6)
C22 N2 C21 N1 0.3(6)
C23 N1 C21 N2 -0.8(6)
C20 N1 C21 N2 177.1(4)
C21 N2 C22 C23 0.3(7)
N2 C22 C23 N1 -0.8(7)
C21 N1 C23 C22 1.0(6)
C20 N1 C23 C22 -176.9(5)

loop_
_cod_related_entry_id
_cod_related_entry_database
_cod_related_entry_code
1 ChemSpider 10341942
